data_4506260
loop_
_publ_author_name
'Li, Xinfa'
'Huang, Yuanbiao'
'Cao, Rong'

_publ_section_title
;
 Three-Dimensional Pillared-Layer 3d-4f Heterometallic Coordination
 Polymers With or Without Halides
;
_journal_issue 7
_journal_name_full 'Crystal Growth &amp; Design'
_journal_page_first 3549
_journal_paper_doi 10.1021/cg300362d
_journal_volume 12
_journal_year 2012
_chemical_formula_moiety 'C33 H23 Cl Cu2 La2 N4 O16, H4 O2'
_chemical_formula_sum 'C33 H27 Cl Cu2 La2 N4 O18'
_chemical_formula_weight 1207.94
_chemical_name_systematic
; 
 ? 
;
_space_group_IT_number 15
_symmetry_cell_setting monoclinic
_symmetry_space_group_name_Hall '-C 2yc'
_symmetry_space_group_name_H-M 'C 1 2/c 1'
_atom_sites_solution_hydrogens geom
_atom_sites_solution_primary direct
_atom_sites_solution_secondary difmap
_audit_creation_method SHELXL-97
_cell_angle_alpha 90.00
_cell_angle_beta 107.906(3)
_cell_angle_gamma 90.00
_cell_formula_units_Z 8
_cell_length_a 15.2594(5)
_cell_length_b 31.5686(7)
_cell_length_c 16.8770(5)
_cell_measurement_reflns_used 6358
_cell_measurement_temperature 293(2)
_cell_measurement_theta_max 29.1469
_cell_measurement_theta_min 2.2506
_cell_volume 7736.2(4)
_computing_cell_refinement
;
CrysAlisPro, Agilent Technologies,
Version 1.171.34.49 (release 20-01-2011 CrysAlis171 .NET)
(compiled Jan 20 2011,15:58:25)
;
_computing_data_collection
;
CrysAlisPro, Agilent Technologies,
Version 1.171.34.49 (release 20-01-2011 CrysAlis171 .NET)
(compiled Jan 20 2011,15:58:25)
;
_computing_data_reduction
;
CrysAlisPro, Agilent Technologies,
Version 1.171.34.49 (release 20-01-2011 CrysAlis171 .NET)
(compiled Jan 20 2011,15:58:25)
;
_computing_molecular_graphics 'Bruker SHELXTL'
_computing_publication_material 'Bruker SHELXTL'
_computing_structure_refinement 'SHELXL-97 (Sheldrick, 1997)'
_computing_structure_solution 'SHELXS-97 (Sheldrick, 1990)'
_diffrn_ambient_temperature 293(2)
_diffrn_detector_area_resol_mean 16.2083
_diffrn_measured_fraction_theta_full 0.992
_diffrn_measured_fraction_theta_max 0.992
_diffrn_measurement_device_type 'Xcalibur, Eos'
_diffrn_measurement_method '\w scans'
_diffrn_radiation_monochromator graphite
_diffrn_radiation_source 'fine-focus sealed tube'
_diffrn_radiation_type MoK\a
_diffrn_radiation_wavelength 0.71073
_diffrn_reflns_av_R_equivalents 0.0311
_diffrn_reflns_av_sigmaI/netI 0.0443
_diffrn_reflns_limit_h_max 18
_diffrn_reflns_limit_h_min -19
_diffrn_reflns_limit_k_max 39
_diffrn_reflns_limit_k_min -39
_diffrn_reflns_limit_l_max 20
_diffrn_reflns_limit_l_min -21
_diffrn_reflns_number 19104
_diffrn_reflns_theta_full 26.75
_diffrn_reflns_theta_max 26.75
_diffrn_reflns_theta_min 2.26
_diffrn_standards_interval_count none
_diffrn_standards_interval_time none
_exptl_absorpt_coefficient_mu 3.402
_exptl_absorpt_correction_T_max 0.7727
_exptl_absorpt_correction_T_min 0.4637
_exptl_absorpt_correction_type multi-scan
_exptl_absorpt_process_details
;
CrysAlisPro, Agilent Technologies,
Version 1.171.34.49. 
Empirical absorption correction using spherical harmonics,
 implemented in SCALE3 ABSPACK scaling algorithm.
;
_exptl_crystal_colour 'light yellow to green'
_exptl_crystal_density_diffrn 2.074
_exptl_crystal_density_method 'not measured'
_exptl_crystal_description sheet-shaped
_exptl_crystal_F_000 4688
_exptl_crystal_size_max 0.25
_exptl_crystal_size_mid 0.24
_exptl_crystal_size_min 0.08
_refine_diff_density_max 1.937
_refine_diff_density_min -1.846
_refine_diff_density_rms 0.246
_refine_ls_extinction_method none
_refine_ls_goodness_of_fit_ref 1.056
_refine_ls_hydrogen_treatment constr
_refine_ls_matrix_type full
_refine_ls_number_parameters 536
_refine_ls_number_reflns 8179
_refine_ls_number_restraints 12
_refine_ls_restrained_S_all 1.060
_refine_ls_R_factor_all 0.0559
_refine_ls_R_factor_gt 0.0366
_refine_ls_shift/su_max 0.001
_refine_ls_shift/su_mean 0.000
_refine_ls_structure_factor_coef Fsqd
_refine_ls_weighting_details 'calc w=1/[\s^2^(Fo^2^)+(0.0590P)^2^+40.0000P] where P=(Fo^2^+2Fc^2^)/3'
_refine_ls_weighting_scheme calc
_refine_ls_wR_factor_gt 0.0997
_refine_ls_wR_factor_ref 0.1215
_reflns_number_gt 6354
_reflns_number_total 8179
_reflns_threshold_expression >2sigma(I)
_cod_data_source_file cg300362d_si_002.cif
_cod_data_source_block I-A
_cod_depositor_comments
;
The following automatic conversions were performed:

'_symmetry_cell_setting' value 'Monoclinic' changed to 'monoclinic'
according to /home/saulius/struct/CIF-dictionaries/cif_core.dic
dictionary named 'cif_core.dic' version 2.4.1 from 2010-06-29.

Automatic conversion script
Id: cif_fix_values 1891 2012-01-12 08:04:46Z andrius 
;
_cod_original_sg_symbol_Hall '-C 2yc '
_cod_original_sg_symbol_H-M 'C 2/c'
_cod_database_code 4506260

loop_
_symmetry_equiv_pos_as_xyz
'x, y, z'
'-x, y, -z+1/2'
'x+1/2, y+1/2, z'
'-x+1/2, y+1/2, -z+1/2'
'-x, -y, -z'
'x, -y, z-1/2'
'-x+1/2, -y+1/2, -z'
'x+1/2, -y+1/2, z-1/2'

loop_
_atom_site_label
_atom_site_type_symbol
_atom_site_fract_x
_atom_site_fract_y
_atom_site_fract_z
_atom_site_U_iso_or_equiv
_atom_site_adp_type
_atom_site_occupancy
_atom_site_symmetry_multiplicity
_atom_site_calc_flag
_atom_site_refinement_flags
La1 La 0.35350(2) 0.232812(9) 0.357816(17) 0.01351(9) Uani 1 1 d .
La2 La 0.141115(19) 0.261387(9) 0.134896(16) 0.01318(9) Uani 1 1 d .
Cu1 Cu 0.14879(9) -0.00404(3) 0.02623(8) 0.0653(3) Uani 1 1 d .
Cu2 Cu 0.17121(11) 0.48453(3) 0.51553(7) 0.0750(4) Uani 1 1 d .
Cl1 Cl 0.3217(2) 0.49208(8) 0.61952(17) 0.0869(9) Uani 1 1 d .
O1 O 0.1826(2) 0.21858(12) 0.2647(2) 0.0193(8) Uani 1 1 d .
O2 O 0.2344(3) 0.17502(14) 0.3697(2) 0.0309(10) Uani 1 1 d .
O3 O 0.0014(3) 0.25307(12) 0.1842(2) 0.0241(9) Uani 1 1 d .
O4 O 0.3155(3) 0.27387(12) 0.2257(2) 0.0202(8) Uani 1 1 d .
O5 O 0.2658(3) 0.31746(13) 0.1201(2) 0.0265(9) Uani 1 1 d .
O6 O 0.4970(3) 0.23813(12) 0.3149(2) 0.0234(9) Uani 1 1 d .
O7 O 0.3369(3) 0.17651(12) 0.2409(2) 0.0258(9) Uani 1 1 d .
O8 O 0.2524(3) 0.20368(12) 0.1183(2) 0.0252(9) Uani 1 1 d .
O9 O 0.2417(3) 0.29071(13) 0.3683(2) 0.0288(9) Uani 1 1 d .
O10 O 0.1582(3) 0.31839(13) 0.2463(2) 0.0252(9) Uani 1 1 d .
O11 O 0.4478(3) 0.17349(13) 0.4299(2) 0.0286(10) Uani 1 1 d .
O12 O 0.5279(3) 0.18688(12) 0.5615(2) 0.0244(9) Uani 1 1 d .
O13 O 0.0493(3) 0.19936(13) 0.0631(2) 0.0322(10) Uani 1 1 d .
O14 O -0.0422(3) 0.21129(13) -0.0651(3) 0.0342(10) Uani 1 1 d .
O15 O 0.3490(3) 0.23800(14) 0.5129(2) 0.0303(10) Uani 1 1 d .
H15C H 0.4019 0.2348 0.5484 0.046 Uiso 1 1 d R
H15B H 0.3111 0.2206 0.5228 0.046 Uiso 1 1 d R
O16 O 0.1431(3) 0.26349(14) -0.0184(2) 0.0314(10) Uani 1 1 d .
H16C H 0.1822 0.2811 -0.0256 0.047 Uiso 1 1 d R
H16B H 0.0902 0.2684 -0.0527 0.047 Uiso 1 1 d R
N1 N 0.2002(5) 0.04956(17) 0.0695(4) 0.0444(15) Uani 1 1 d .
N2 N 0.1632(5) 0.43244(17) 0.4538(3) 0.0416(15) Uani 1 1 d .
N3 N 0.6075(5) 0.03734(18) 0.5205(4) 0.0518(18) Uani 1 1 d .
N4 N -0.0897(4) 0.05805(17) -0.0260(3) 0.0394(14) Uani 1 1 d .
C1 C 0.1718(4) 0.18670(17) 0.3076(3) 0.0174(11) Uani 1 1 d .
C2 C 0.0000 0.2349(2) 0.2500 0.0179(16) Uani 1 2 d S
C3 C 0.0000 0.1867(2) 0.2500 0.0151(15) Uani 1 2 d S
C4 C 0.0824(4) 0.16388(17) 0.2794(3) 0.0173(11) Uani 1 1 d .
C5 C 0.0813(4) 0.12010(18) 0.2818(3) 0.0224(12) Uani 1 1 d .
H5A H 0.1360 0.1054 0.3051 0.027 Uiso 1 1 calc R
C6 C 0.0000 0.0979(3) 0.2500 0.0272(18) Uani 1 2 d S
H6A H 0.0000 0.0685 0.2500 0.033 Uiso 1 2 calc SR
C7 C 0.3284(4) 0.30554(17) 0.1828(3) 0.0172(11) Uani 1 1 d .
C8 C 0.5000 0.2565(2) 0.2500 0.0163(15) Uani 1 2 d S
C9 C 0.5000 0.3047(2) 0.2500 0.0159(15) Uani 1 2 d S
C10 C 0.4181(4) 0.32757(17) 0.2131(3) 0.0178(11) Uani 1 1 d .
C11 C 0.4203(4) 0.37149(18) 0.2112(4) 0.0244(12) Uani 1 1 d .
H11A H 0.3671 0.3864 0.1832 0.029 Uiso 1 1 calc R
C12 C 0.5000 0.3934(3) 0.2500 0.0301(19) Uani 1 2 d S
H12A H 0.5000 0.4229 0.2500 0.036 Uiso 1 2 calc SR
C13 C 0.2865(4) 0.17374(17) 0.1668(3) 0.0204(11) Uani 1 1 d .
C14 C 0.2613(4) 0.12961(17) 0.1321(4) 0.0246(12) Uani 1 1 d .
C15 C 0.2647(5) 0.0959(2) 0.1854(4) 0.0393(17) Uani 1 1 d .
H15A H 0.2879 0.0995 0.2428 0.047 Uiso 1 1 calc R
C16 C 0.2330(6) 0.0570(2) 0.1517(5) 0.053(2) Uani 1 1 d .
H16A H 0.2343 0.0346 0.1879 0.064 Uiso 1 1 calc R
C17 C 0.1988(6) 0.0822(2) 0.0192(4) 0.0435(19) Uani 1 1 d .
H17A H 0.1773 0.0777 -0.0380 0.052 Uiso 1 1 calc R
C18 C 0.2274(5) 0.1224(2) 0.0477(4) 0.0339(15) Uani 1 1 d .
H18A H 0.2239 0.1445 0.0103 0.041 Uiso 1 1 calc R
C19 C 0.1922(4) 0.31893(18) 0.3239(3) 0.0216(12) Uani 1 1 d .
C20 C 0.1764(4) 0.35816(18) 0.3691(3) 0.0243(13) Uani 1 1 d .
C21 C 0.1276(5) 0.3926(2) 0.3277(4) 0.0428(19) Uani 1 1 d .
H21A H 0.0981 0.3913 0.2707 0.051 Uiso 1 1 calc R
C22 C 0.1231(6) 0.4287(2) 0.3714(4) 0.059(3) Uani 1 1 d .
H22A H 0.0906 0.4518 0.3425 0.071 Uiso 1 1 calc R
C23 C 0.2070(5) 0.39849(19) 0.4936(4) 0.0377(17) Uani 1 1 d .
H23A H 0.2330 0.4000 0.5511 0.045 Uiso 1 1 calc R
C24 C 0.2156(4) 0.36132(18) 0.4542(3) 0.0272(13) Uani 1 1 d .
H24A H 0.2475 0.3385 0.4846 0.033 Uiso 1 1 calc R
C25 C 0.5016(3) 0.16342(18) 0.4993(3) 0.0171(11) Uani 1 1 d .
C26 C 0.5369(4) 0.11853(17) 0.5087(3) 0.0244(12) Uani 1 1 d .
C27 C 0.5998(5) 0.10462(19) 0.5808(3) 0.0336(16) Uani 1 1 d .
H27A H 0.6198 0.1224 0.6268 0.040 Uiso 1 1 calc R
C28 C 0.6331(6) 0.0639(2) 0.5842(4) 0.050(2) Uani 1 1 d .
H28A H 0.6754 0.0546 0.6335 0.060 Uiso 1 1 calc R
C29 C 0.5435(7) 0.0502(2) 0.4522(5) 0.067(3) Uani 1 1 d .
H29A H 0.5221 0.0311 0.4086 0.080 Uiso 1 1 calc R
C30 C 0.5071(6) 0.0907(2) 0.4427(4) 0.050(2) Uani 1 1 d .
H30A H 0.4637 0.0990 0.3932 0.059 Uiso 1 1 calc R
C31 C -0.0054(4) 0.18806(18) -0.0041(3) 0.0201(12) Uani 1 1 d .
C32 C -0.0314(4) 0.14189(17) -0.0133(3) 0.0191(11) Uani 1 1 d .
C33 C -0.0035(5) 0.1150(2) 0.0535(4) 0.0337(15) Uani 1 1 d .
H33A H 0.0364 0.1244 0.1039 0.040 Uiso 1 1 calc R
C34 C -0.0350(5) 0.0739(2) 0.0451(4) 0.0401(17) Uani 1 1 d .
H34A H -0.0172 0.0564 0.0916 0.048 Uiso 1 1 calc R
C35 C -0.1126(5) 0.0836(2) -0.0921(4) 0.0431(18) Uani 1 1 d .
H35A H -0.1478 0.0727 -0.1432 0.052 Uiso 1 1 calc R
C36 C -0.0862(5) 0.1253(2) -0.0879(4) 0.0335(15) Uani 1 1 d .
H36A H -0.1051 0.1423 -0.1351 0.040 Uiso 1 1 calc R
O17 O 0.5000 0.1272(3) 0.2500 0.059(2) Uani 1 2 d SU
O18 O 0.5000 0.0377(5) 0.2500 0.151(5) Uani 1 2 d SU

loop_
_atom_site_aniso_label
_atom_site_aniso_U_11
_atom_site_aniso_U_22
_atom_site_aniso_U_33
_atom_site_aniso_U_23
_atom_site_aniso_U_13
_atom_site_aniso_U_12
La1 0.01085(16) 0.01277(16) 0.01457(15) 0.00051(11) 0.00045(11) 0.00152(12)
La2 0.01112(16) 0.01263(16) 0.01347(15) 0.00141(11) 0.00036(11) -0.00051(12)
Cu1 0.0749(8) 0.0224(5) 0.0867(8) -0.0098(5) 0.0076(7) -0.0202(5)
Cu2 0.1478(13) 0.0262(5) 0.0583(6) 0.0003(5) 0.0425(7) 0.0366(7)
Cl1 0.109(2) 0.0734(16) 0.0687(16) 0.0063(13) 0.0138(15) 0.0462(16)
O1 0.0139(19) 0.0205(19) 0.0205(18) 0.0078(16) 0.0008(15) -0.0017(16)
O2 0.019(2) 0.040(3) 0.026(2) 0.0146(19) -0.0046(17) -0.009(2)
O3 0.019(2) 0.024(2) 0.031(2) 0.0086(18) 0.0103(17) 0.0029(18)
O4 0.0155(19) 0.0188(19) 0.0251(19) 0.0023(16) 0.0043(15) -0.0009(16)
O5 0.017(2) 0.034(2) 0.024(2) 0.0086(17) 0.0000(16) -0.0030(18)
O6 0.020(2) 0.020(2) 0.031(2) 0.0029(17) 0.0087(17) 0.0006(17)
O7 0.027(2) 0.020(2) 0.026(2) -0.0056(17) 0.0028(17) 0.0019(18)
O8 0.029(2) 0.020(2) 0.026(2) 0.0019(17) 0.0073(17) 0.0045(18)
O9 0.033(2) 0.025(2) 0.025(2) 0.0008(17) 0.0043(18) 0.0161(19)
O10 0.027(2) 0.028(2) 0.0196(19) -0.0039(16) 0.0046(17) 0.0044(18)
O11 0.034(3) 0.024(2) 0.0196(19) 0.0036(17) -0.0030(17) 0.0089(19)
O12 0.024(2) 0.0178(19) 0.027(2) -0.0080(16) 0.0015(17) -0.0001(17)
O13 0.037(3) 0.026(2) 0.027(2) -0.0073(18) 0.0021(19) -0.016(2)
O14 0.037(3) 0.023(2) 0.039(2) 0.0114(19) 0.005(2) 0.008(2)
O15 0.020(2) 0.046(3) 0.025(2) 0.0038(19) 0.0063(17) 0.000(2)
O16 0.024(2) 0.049(3) 0.0183(19) -0.0003(18) 0.0026(17) -0.009(2)
N1 0.059(4) 0.025(3) 0.047(3) -0.004(3) 0.012(3) -0.012(3)
N2 0.064(4) 0.025(3) 0.036(3) -0.002(2) 0.016(3) 0.022(3)
N3 0.087(5) 0.023(3) 0.037(3) -0.006(2) 0.007(3) 0.019(3)
N4 0.056(4) 0.025(3) 0.041(3) -0.008(2) 0.020(3) -0.012(3)
C1 0.013(3) 0.020(3) 0.021(2) 0.002(2) 0.007(2) 0.004(2)
C2 0.006(3) 0.021(4) 0.026(4) 0.000 0.005(3) 0.000
C3 0.013(4) 0.019(4) 0.011(3) 0.000 0.000(3) 0.000
C4 0.013(3) 0.018(3) 0.021(2) 0.004(2) 0.005(2) 0.000(2)
C5 0.018(3) 0.019(3) 0.028(3) 0.006(2) 0.005(2) 0.006(2)
C6 0.027(5) 0.015(4) 0.042(5) 0.000 0.012(4) 0.000
C7 0.015(3) 0.019(3) 0.018(2) -0.001(2) 0.005(2) 0.002(2)
C8 0.005(3) 0.019(4) 0.023(4) 0.000 0.003(3) 0.000
C9 0.011(3) 0.017(4) 0.023(4) 0.000 0.009(3) 0.000
C10 0.014(3) 0.019(3) 0.021(2) 0.003(2) 0.006(2) -0.001(2)
C11 0.016(3) 0.022(3) 0.035(3) 0.003(2) 0.007(2) 0.003(2)
C12 0.028(5) 0.017(4) 0.044(5) 0.000 0.009(4) 0.000
C13 0.023(3) 0.018(3) 0.020(3) -0.005(2) 0.007(2) 0.001(2)
C14 0.027(3) 0.015(3) 0.031(3) 0.000(2) 0.008(3) 0.001(2)
C15 0.054(5) 0.030(3) 0.030(3) 0.000(3) 0.008(3) -0.009(3)
C16 0.077(6) 0.026(4) 0.055(5) 0.006(3) 0.017(4) -0.013(4)
C17 0.068(5) 0.030(4) 0.029(3) -0.013(3) 0.010(3) -0.014(4)
C18 0.047(4) 0.024(3) 0.029(3) -0.004(3) 0.010(3) -0.006(3)
C19 0.018(3) 0.026(3) 0.017(3) -0.004(2) 0.001(2) 0.007(2)
C20 0.031(3) 0.019(3) 0.023(3) -0.001(2) 0.008(2) 0.009(3)
C21 0.055(5) 0.040(4) 0.023(3) 0.002(3) -0.003(3) 0.029(4)
C22 0.094(7) 0.043(4) 0.034(4) 0.005(3) 0.010(4) 0.046(5)
C23 0.066(5) 0.024(3) 0.022(3) -0.003(3) 0.010(3) 0.006(3)
C24 0.042(4) 0.018(3) 0.020(3) 0.002(2) 0.006(3) 0.008(3)
C25 0.011(3) 0.017(3) 0.020(3) 0.002(2) 0.001(2) 0.001(2)
C26 0.034(3) 0.014(3) 0.023(3) -0.001(2) 0.005(2) 0.003(3)
C27 0.050(4) 0.024(3) 0.020(3) -0.003(2) 0.001(3) 0.016(3)
C28 0.081(6) 0.027(4) 0.032(3) 0.004(3) 0.001(4) 0.028(4)
C29 0.108(8) 0.032(4) 0.040(4) -0.018(3) -0.005(5) 0.025(5)
C30 0.069(6) 0.036(4) 0.028(3) -0.011(3) -0.009(3) 0.012(4)
C31 0.020(3) 0.019(3) 0.022(3) 0.000(2) 0.008(2) 0.000(2)
C32 0.020(3) 0.019(3) 0.018(2) -0.002(2) 0.006(2) -0.001(2)
C33 0.040(4) 0.025(3) 0.029(3) -0.001(3) 0.001(3) -0.011(3)
C34 0.058(5) 0.024(3) 0.035(3) 0.009(3) 0.009(3) -0.004(3)
C35 0.060(5) 0.035(4) 0.030(3) -0.015(3) 0.007(3) -0.014(4)
C36 0.045(4) 0.029(3) 0.023(3) -0.003(3) 0.006(3) -0.011(3)
O17 0.046(4) 0.061(5) 0.071(5) 0.000 0.021(4) 0.000
O18 0.200(10) 0.157(9) 0.090(7) 0.000 0.037(7) 0.000

loop_
_atom_type_symbol
_atom_type_description
_atom_type_scat_dispersion_real
_atom_type_scat_dispersion_imag
_atom_type_scat_source
C C 0.0033 0.0016 'International Tables Vol C Tables 4.2.6.8 and 6.1.1.4'
H H 0.0000 0.0000 'International Tables Vol C Tables 4.2.6.8 and 6.1.1.4'
N N 0.0061 0.0033 'International Tables Vol C Tables 4.2.6.8 and 6.1.1.4'
O O 0.0106 0.0060 'International Tables Vol C Tables 4.2.6.8 and 6.1.1.4'
Cl Cl 0.1484 0.1585 'International Tables Vol C Tables 4.2.6.8 and 6.1.1.4'
Cu Cu 0.3201 1.2651 'International Tables Vol C Tables 4.2.6.8 and 6.1.1.4'
La La -0.2871 2.4523 'International Tables Vol C Tables 4.2.6.8 and 6.1.1.4'

loop_
_geom_angle_atom_site_label_1
_geom_angle_atom_site_label_2
_geom_angle_atom_site_label_3
_geom_angle
_geom_angle_site_symmetry_1
_geom_angle_site_symmetry_3
O11 La1 O14 95.75(14) . 8_556
O11 La1 O4 141.60(13) . .
O14 La1 O4 92.00(13) 8_556 .
O11 La1 O6 76.28(13) . .
O14 La1 O6 68.03(14) 8_556 .
O4 La1 O6 71.99(12) . .
O11 La1 O9 145.12(13) . .
O14 La1 O9 77.68(14) 8_556 .
O4 La1 O9 73.26(12) . .
O6 La1 O9 129.38(13) . .
O11 La1 O7 76.09(12) . .
O14 La1 O7 141.65(14) 8_556 .
O4 La1 O7 74.67(12) . .
O6 La1 O7 73.64(13) . .
O9 La1 O7 129.13(13) . .
O11 La1 O2 75.23(14) . .
O14 La1 O2 143.85(14) 8_556 .
O4 La1 O2 117.01(12) . .
O6 La1 O2 138.82(13) . .
O9 La1 O2 89.95(15) . .
O7 La1 O2 71.07(14) . .
O11 La1 O1 119.27(13) . .
O14 La1 O1 142.84(13) 8_556 .
O4 La1 O1 68.86(12) . .
O6 La1 O1 128.97(12) . .
O9 La1 O1 66.56(13) . .
O7 La1 O1 65.48(12) . .
O2 La1 O1 49.18(11) . .
O11 La1 O15 75.26(13) . .
O14 La1 O15 69.00(14) 8_556 .
O4 La1 O15 141.71(13) . .
O6 La1 O15 124.79(13) . .
O9 La1 O15 70.39(12) . .
O7 La1 O15 139.87(13) . .
O2 La1 O15 74.85(13) . .
O1 La1 O15 106.20(12) . .
O12 La2 O1 139.97(13) 8_455 .
O12 La2 O13 94.32(14) 8_455 .
O1 La2 O13 87.36(13) . .
O12 La2 O3 72.39(13) 8_455 .
O1 La2 O3 70.46(12) . .
O13 La2 O3 70.98(14) . .
O12 La2 O10 78.28(13) 8_455 .
O1 La2 O10 78.10(12) . .
O13 La2 O10 145.56(14) . .
O3 La2 O10 74.75(13) . .
O12 La2 O8 144.61(12) 8_455 .
O1 La2 O8 73.27(12) . .
O13 La2 O8 71.40(14) . .
O3 La2 O8 128.02(13) . .
O10 La2 O8 131.22(13) . .
O12 La2 O16 72.44(14) 8_455 .
O1 La2 O16 144.51(13) . .
O13 La2 O16 73.32(13) . .
O3 La2 O16 126.82(13) . .
O10 La2 O16 133.20(13) . .
O8 La2 O16 72.45(13) . .
O12 La2 O4 128.63(12) 8_455 .
O1 La2 O4 68.53(12) . .
O13 La2 O4 135.15(13) . .
O3 La2 O4 128.38(12) . .
O10 La2 O4 67.32(12) . .
O8 La2 O4 65.75(12) . .
O16 La2 O4 104.73(12) . .
O12 La2 O5 85.51(13) 8_455 .
O1 La2 O5 116.62(11) . .
O13 La2 O5 141.81(13) . .
O3 La2 O5 142.92(13) . .
O10 La2 O5 71.79(13) . .
O8 La2 O5 86.88(13) . .
O16 La2 O5 70.27(12) . .
O4 La2 O5 48.66(11) . .
N1 Cu1 N4 156.9(3) . 5
N1 Cu1 Cl1 103.26(19) . 4_545
N4 Cu1 Cl1 99.83(17) 5 4_545
N1 Cu1 Cu2 84.3(2) . 4_545
N4 Cu1 Cu2 110.34(19) 5 4_545
Cl1 Cu1 Cu2 49.97(8) 4_545 4_545
N2 Cu2 N3 143.5(3) . 3_455
N2 Cu2 Cl1 111.2(2) . .
N3 Cu2 Cl1 105.0(2) 3_455 .
N2 Cu2 Cu1 83.6(2) . 4
N3 Cu2 Cu1 113.9(2) 3_455 4
Cl1 Cu2 Cu1 55.95(9) . 4
Cu2 Cl1 Cu1 74.08(8) . 4
C1 O1 La2 152.2(3) . .
C1 O1 La1 94.1(3) . .
La2 O1 La1 111.73(13) . .
C1 O2 La1 95.8(3) . .
C2 O3 La2 125.7(3) . .
C7 O4 La1 151.2(3) . .
C7 O4 La2 95.1(3) . .
La1 O4 La2 110.80(14) . .
C7 O5 La2 95.9(3) . .
C8 O6 La1 123.5(3) . .
C13 O7 La1 133.5(4) . .
C13 O8 La2 128.3(3) . .
C19 O9 La1 139.5(3) . .
C19 O10 La2 134.0(4) . .
C25 O11 La1 141.2(4) . .
C25 O12 La2 145.7(4) . 8_556
C31 O13 La2 142.4(4) . .
C31 O14 La1 155.7(4) . 8_455
La1 O15 H15C 112.5 . .
La1 O15 H15B 112.3 . .
H15C O15 H15B 110.0 . .
La2 O16 H16C 112.5 . .
La2 O16 H16B 112.6 . .
H16C O16 H16B 110.1 . .
C17 N1 C16 116.9(6) . .
C17 N1 Cu1 121.2(5) . .
C16 N1 Cu1 121.8(5) . .
C23 N2 C22 116.9(5) . .
C23 N2 Cu2 118.3(4) . .
C22 N2 Cu2 124.5(5) . .
C29 N3 C28 117.8(6) . .
C29 N3 Cu2 118.1(5) . 3_545
C28 N3 Cu2 123.4(5) . 3_545
C34 N4 C35 117.2(5) . .
C34 N4 Cu1 119.9(4) . 5
C35 N4 Cu1 122.0(5) . 5
O2 C1 O1 120.9(5) . .
O2 C1 C4 121.4(5) . .
O1 C1 C4 117.7(4) . .
O3 C2 O3 125.7(7) . 2
O3 C2 C3 117.2(4) . .
O3 C2 C3 117.2(4) 2 .
C4 C3 C4 118.1(7) . 2
C4 C3 C2 120.9(3) . .
C4 C3 C2 120.9(3) 2 .
C5 C4 C3 120.4(5) . .
C5 C4 C1 119.6(5) . .
C3 C4 C1 120.0(5) . .
C6 C5 C4 120.8(5) . .
C6 C5 H5A 119.6 . .
C4 C5 H5A 119.6 . .
C5 C6 C5 119.2(7) . 2
C5 C6 H6A 120.4 . .
C5 C6 H6A 120.4 2 .
O5 C7 O4 120.3(5) . .
O5 C7 C10 122.5(5) . .
O4 C7 C10 117.2(4) . .
O6 C8 O6 125.0(7) 2_655 .
O6 C8 C9 117.5(3) 2_655 .
O6 C8 C9 117.5(3) . .
C10 C9 C10 118.5(7) 2_655 .
C10 C9 C8 120.8(3) 2_655 .
C10 C9 C8 120.8(3) . .
C11 C10 C9 119.8(5) . .
C11 C10 C7 119.2(5) . .
C9 C10 C7 120.8(5) . .
C12 C11 C10 121.0(6) . .
C12 C11 H11A 119.5 . .
C10 C11 H11A 119.5 . .
C11 C12 C11 119.7(8) . 2_655
C11 C12 H12A 120.1 . .
C11 C12 H12A 120.1 2_655 .
O8 C13 O7 127.1(5) . .
O8 C13 C14 115.9(5) . .
O7 C13 C14 117.0(5) . .
C18 C14 C15 118.3(6) . .
C18 C14 C13 121.4(5) . .
C15 C14 C13 120.1(5) . .
C16 C15 C14 118.7(6) . .
C16 C15 H15A 120.7 . .
C14 C15 H15A 120.7 . .
N1 C16 C15 123.5(6) . .
N1 C16 H16A 118.2 . .
C15 C16 H16A 118.2 . .
N1 C17 C18 123.3(6) . .
N1 C17 H17A 118.4 . .
C18 C17 H17A 118.4 . .
C14 C18 C17 119.3(6) . .
C14 C18 H18A 120.3 . .
C17 C18 H18A 120.3 . .
O10 C19 O9 126.5(5) . .
O10 C19 C20 117.4(5) . .
O9 C19 C20 116.1(4) . .
C24 C20 C21 117.7(5) . .
C24 C20 C19 119.9(5) . .
C21 C20 C19 122.3(5) . .
C22 C21 C20 119.4(6) . .
C22 C21 H21A 120.3 . .
C20 C21 H21A 120.3 . .
N2 C22 C21 123.2(6) . .
N2 C22 H22A 118.4 . .
C21 C22 H22A 118.4 . .
N2 C23 C24 123.4(5) . .
N2 C23 H23A 118.3 . .
C24 C23 H23A 118.3 . .
C23 C24 C20 119.4(5) . .
C23 C24 H24A 120.3 . .
C20 C24 H24A 120.3 . .
O12 C25 O11 126.1(5) . .
O12 C25 C26 117.2(4) . .
O11 C25 C26 116.7(5) . .
C27 C26 C30 118.7(6) . .
C27 C26 C25 121.7(5) . .
C30 C26 C25 119.6(5) . .
C26 C27 C28 119.0(6) . .
C26 C27 H27A 120.5 . .
C28 C27 H27A 120.5 . .
N3 C28 C27 123.0(6) . .
N3 C28 H28A 118.5 . .
C27 C28 H28A 118.5 . .
N3 C29 C30 123.1(7) . .
N3 C29 H29A 118.4 . .
C30 C29 H29A 118.4 . .
C26 C30 C29 118.2(6) . .
C26 C30 H30A 120.9 . .
C29 C30 H30A 120.9 . .
O13 C31 O14 126.3(6) . .
O13 C31 C32 117.1(5) . .
O14 C31 C32 116.5(5) . .
C33 C32 C36 117.5(5) . .
C33 C32 C31 120.7(5) . .
C36 C32 C31 121.8(5) . .
C32 C33 C34 119.3(6) . .
C32 C33 H33A 120.3 . .
C34 C33 H33A 120.3 . .
N4 C34 C33 123.4(6) . .
N4 C34 H34A 118.3 . .
C33 C34 H34A 118.3 . .
N4 C35 C36 122.6(6) . .
N4 C35 H35A 118.7 . .
C36 C35 H35A 118.7 . .
C35 C36 C32 119.8(6) . .
C35 C36 H36A 120.1 . .
C32 C36 H36A 120.1 . .

loop_
_geom_bond_atom_site_label_1
_geom_bond_atom_site_label_2
_geom_bond_distance
_geom_bond_site_symmetry_2
La1 O11 2.445(4) .
La1 O14 2.463(4) 8_556
La1 O4 2.488(4) .
La1 O6 2.514(4) .
La1 O9 2.544(4) .
La1 O7 2.609(4) .
La1 O2 2.625(4) .
La1 O1 2.637(4) .
La1 O15 2.645(4) .
La2 O12 2.422(4) 8_455
La2 O1 2.484(3) .
La2 O13 2.494(4) .
La2 O3 2.529(4) .
La2 O10 2.557(4) .
La2 O8 2.564(4) .
La2 O16 2.597(4) .
La2 O4 2.661(4) .
La2 O5 2.666(4) .
Cu1 N1 1.913(5) .
Cu1 N4 1.928(5) 5
Cu1 Cl1 2.636(3) 4_545
Cu1 Cu2 3.060(2) 4_545
Cu2 N2 1.931(5) .
Cu2 N3 1.945(6) 3_455
Cu2 Cl1 2.436(3) .
Cu2 Cu1 3.060(2) 4
Cl1 Cu1 2.636(3) 4
O1 C1 1.280(6) .
O2 C1 1.237(6) .
O3 C2 1.256(5) .
O4 C7 1.284(6) .
O5 C7 1.246(6) .
O6 C8 1.253(5) .
O7 C13 1.255(6) .
O8 C13 1.253(7) .
O9 C19 1.256(7) .
O10 C19 1.252(6) .
O11 C25 1.247(6) .
O12 C25 1.247(6) .
O12 La2 2.422(4) 8_556
O13 C31 1.237(6) .
O14 C31 1.247(6) .
O14 La1 2.463(4) 8_455
O15 H15C 0.8501 .
O15 H15B 0.8500 .
O16 H16C 0.8499 .
O16 H16B 0.8501 .
N1 C17 1.330(8) .
N1 C16 1.343(9) .
N2 C23 1.330(8) .
N2 C22 1.340(9) .
N3 C29 1.324(9) .
N3 C28 1.325(8) .
N3 Cu2 1.945(6) 3_545
N4 C34 1.331(8) .
N4 C35 1.333(8) .
N4 Cu1 1.928(5) 5
C1 C4 1.485(7) .
C2 O3 1.256(5) 2
C2 C3 1.522(10) .
C3 C4 1.401(6) .
C3 C4 1.401(6) 2
C4 C5 1.383(7) .
C5 C6 1.381(7) .
C5 H5A 0.9300 .
C6 C5 1.381(7) 2
C6 H6A 0.9300 .
C7 C10 1.480(7) .
C8 O6 1.253(5) 2_655
C8 C9 1.523(10) .
C9 C10 1.411(6) 2_655
C9 C10 1.411(6) .
C10 C11 1.388(8) .
C11 C12 1.378(7) .
C11 H11A 0.9300 .
C12 C11 1.378(7) 2_655
C12 H12A 0.9300 .
C13 C14 1.514(7) .
C14 C18 1.376(8) .
C14 C15 1.383(8) .
C15 C16 1.379(9) .
C15 H15A 0.9300 .
C16 H16A 0.9300 .
C17 C18 1.381(8) .
C17 H17A 0.9300 .
C18 H18A 0.9300 .
C19 C20 1.513(7) .
C20 C24 1.378(7) .
C20 C21 1.379(8) .
C21 C22 1.372(9) .
C21 H21A 0.9300 .
C22 H22A 0.9300 .
C23 C24 1.376(8) .
C23 H23A 0.9300 .
C24 H24A 0.9300 .
C25 C26 1.507(8) .
C26 C27 1.370(8) .
C26 C30 1.381(8) .
C27 C28 1.377(8) .
C27 H27A 0.9300 .
C28 H28A 0.9300 .
C29 C30 1.385(10) .
C29 H29A 0.9300 .
C30 H30A 0.9300 .
C31 C32 1.506(8) .
C32 C33 1.370(8) .
C32 C36 1.383(8) .
C33 C34 1.374(9) .
C33 H33A 0.9300 .
C34 H34A 0.9300 .
C35 C36 1.372(9) .
C35 H35A 0.9300 .
C36 H36A 0.9300 .

loop_
_geom_hbond_atom_site_label_D
_geom_hbond_atom_site_label_H
_geom_hbond_atom_site_label_A
_geom_hbond_distance_DH
_geom_hbond_distance_HA
_geom_hbond_distance_DA
_geom_hbond_angle_DHA
_geom_hbond_site_symmetry_A
O15 H15C O3 0.85 2.36 3.116(6) 148.6 8_556
O15 H15B O9 0.85 2.25 2.908(6) 134.3 7_556
O16 H16C O8 0.85 2.15 2.848(6) 138.7 7
O16 H16B O6 0.85 2.26 3.005(6) 146.5 8_455

loop_
_geom_torsion_atom_site_label_1
_geom_torsion_atom_site_label_2
_geom_torsion_atom_site_label_3
_geom_torsion_atom_site_label_4
_geom_torsion
_geom_torsion_site_symmetry_1
_geom_torsion_site_symmetry_4
N2 Cu2 Cl1 Cu1 66.0(2) . 4
N3 Cu2 Cl1 Cu1 -109.0(2) 3_455 4
O12 La2 O1 C1 79.7(8) 8_455 .
O13 La2 O1 C1 -13.9(7) . .
O3 La2 O1 C1 56.8(7) . .
O10 La2 O1 C1 134.7(7) . .
O8 La2 O1 C1 -85.3(7) . .
O16 La2 O1 C1 -69.9(8) . .
O4 La2 O1 C1 -155.2(8) . .
O5 La2 O1 C1 -162.9(7) . .
O12 La2 O1 La1 -123.00(18) 8_455 .
O13 La2 O1 La1 143.41(17) . .
O3 La2 O1 La1 -145.85(18) . .
O10 La2 O1 La1 -68.00(15) . .
O8 La2 O1 La1 72.05(15) . .
O16 La2 O1 La1 87.4(2) . .
O4 La2 O1 La1 2.09(12) . .
O5 La2 O1 La1 -5.6(2) . .
O11 La1 O1 C1 29.1(3) . .
O14 La1 O1 C1 -129.2(3) 8_556 .
O4 La1 O1 C1 167.4(3) . .
O6 La1 O1 C1 125.1(3) . .
O9 La1 O1 C1 -112.3(3) . .
O7 La1 O1 C1 85.2(3) . .
O2 La1 O1 C1 -0.4(3) . .
O15 La1 O1 C1 -52.8(3) . .
O11 La1 O1 La2 -140.52(15) . .
O14 La1 O1 La2 61.1(3) 8_556 .
O4 La1 O1 La2 -2.23(13) . .
O6 La1 O1 La2 -44.6(2) . .
O9 La1 O1 La2 78.04(16) . .
O7 La1 O1 La2 -84.46(16) . .
O2 La1 O1 La2 -170.0(2) . .
O15 La1 O1 La2 137.59(15) . .
O11 La1 O2 C1 -153.2(4) . .
O14 La1 O2 C1 127.5(3) 8_556 .
O4 La1 O2 C1 -12.3(4) . .
O6 La1 O2 C1 -105.5(4) . .
O9 La1 O2 C1 58.8(3) . .
O7 La1 O2 C1 -73.1(3) . .
O1 La1 O2 C1 0.4(3) . .
O15 La1 O2 C1 128.4(4) . .
O12 La2 O3 C2 -161.3(5) 8_455 .
O1 La2 O3 C2 3.5(5) . .
O13 La2 O3 C2 97.6(5) . .
O10 La2 O3 C2 -79.0(5) . .
O8 La2 O3 C2 51.9(5) . .
O16 La2 O3 C2 148.0(5) . .
O4 La2 O3 C2 -35.5(5) . .
O5 La2 O3 C2 -105.1(5) . .
O11 La1 O4 C7 -94.0(7) . .
O14 La1 O4 C7 7.8(7) 8_556 .
O6 La1 O4 C7 -58.3(7) . .
O9 La1 O4 C7 84.3(7) . .
O7 La1 O4 C7 -135.7(7) . .
O2 La1 O4 C7 165.5(7) . .
O1 La1 O4 C7 155.1(7) . .
O15 La1 O4 C7 65.5(8) . .
O11 La1 O4 La2 112.9(2) . .
O14 La1 O4 La2 -145.22(16) 8_556 .
O6 La1 O4 La2 148.67(17) . .
O9 La1 O4 La2 -68.72(15) . .
O7 La1 O4 La2 71.25(15) . .
O2 La1 O4 La2 12.4(2) . .
O1 La1 O4 La2 2.07(12) . .
O15 La1 O4 La2 -87.5(2) . .
O12 La2 O4 C7 -31.9(3) 8_455 .
O1 La2 O4 C7 -169.6(3) . .
O13 La2 O4 C7 128.2(3) . .
O3 La2 O4 C7 -129.9(3) . .
O10 La2 O4 C7 -83.9(3) . .
O8 La2 O4 C7 109.8(3) . .
O16 La2 O4 C7 47.2(3) . .
O5 La2 O4 C7 1.3(3) . .
O12 La2 O4 La1 135.45(15) 8_455 .
O1 La2 O4 La1 -2.20(12) . .
O13 La2 O4 La1 -64.5(2) . .
O3 La2 O4 La1 37.5(2) . .
O10 La2 O4 La1 83.45(15) . .
O8 La2 O4 La1 -82.87(15) . .
O16 La2 O4 La1 -145.46(14) . .
O5 La2 O4 La1 168.7(2) . .
O12 La2 O5 C7 153.2(3) 8_455 .
O1 La2 O5 C7 8.2(4) . .
O13 La2 O5 C7 -115.5(3) . .
O3 La2 O5 C7 100.6(4) . .
O10 La2 O5 C7 74.1(3) . .
O8 La2 O5 C7 -61.4(3) . .
O16 La2 O5 C7 -133.8(4) . .
O4 La2 O5 C7 -1.4(3) . .
O11 La1 O6 C8 157.0(5) . .
O14 La1 O6 C8 -100.9(5) 8_556 .
O4 La1 O6 C8 -1.1(4) . .
O9 La1 O6 C8 -49.9(5) . .
O7 La1 O6 C8 77.7(5) . .
O2 La1 O6 C8 109.6(4) . .
O1 La1 O6 C8 40.3(5) . .
O15 La1 O6 C8 -142.2(4) . .
O11 La1 O7 C13 170.9(5) . .
O14 La1 O7 C13 -107.5(5) 8_556 .
O4 La1 O7 C13 -34.3(5) . .
O6 La1 O7 C13 -109.6(5) . .
O9 La1 O7 C13 18.3(6) . .
O2 La1 O7 C13 92.0(5) . .
O1 La1 O7 C13 39.1(5) . .
O15 La1 O7 C13 125.4(5) . .
O12 La2 O8 C13 -158.9(4) 8_455 .
O1 La2 O8 C13 4.4(4) . .
O13 La2 O8 C13 -88.5(5) . .
O3 La2 O8 C13 -42.9(5) . .
O10 La2 O8 C13 61.0(5) . .
O16 La2 O8 C13 -166.3(5) . .
O4 La2 O8 C13 77.9(4) . .
O5 La2 O8 C13 123.4(5) . .
O11 La1 O9 C19 -174.8(5) . .
O14 La1 O9 C19 102.9(6) 8_556 .
O4 La1 O9 C19 7.0(6) . .
O6 La1 O9 C19 55.3(6) . .
O7 La1 O9 C19 -46.1(7) . .
O2 La1 O9 C19 -111.4(6) . .
O1 La1 O9 C19 -66.8(6) . .
O15 La1 O9 C19 174.7(6) . .
O12 La2 O10 C19 161.4(5) 8_455 .
O1 La2 O10 C19 14.0(5) . .
O13 La2 O10 C19 81.0(6) . .
O3 La2 O10 C19 86.7(5) . .
O8 La2 O10 C19 -40.9(6) . .
O16 La2 O10 C19 -146.7(5) . .
O4 La2 O10 C19 -57.5(5) . .
O5 La2 O10 C19 -109.5(5) . .
O14 La1 O11 C25 33.0(6) 8_556 .
O4 La1 O11 C25 133.6(6) . .
O6 La1 O11 C25 98.7(6) . .
O9 La1 O11 C25 -43.6(7) . .
O7 La1 O11 C25 174.9(6) . .
O2 La1 O11 C25 -111.3(6) . .
O1 La1 O11 C25 -134.0(6) . .
O15 La1 O11 C25 -33.5(6) . .
O12 La2 O13 C31 33.4(7) 8_455 .
O1 La2 O13 C31 173.3(7) . .
O3 La2 O13 C31 103.1(7) . .
O10 La2 O13 C31 108.9(6) . .
O8 La2 O13 C31 -113.5(7) . .
O16 La2 O13 C31 -36.9(6) . .
O4 La2 O13 C31 -131.2(6) . .
O5 La2 O13 C31 -54.9(7) . .
N4 Cu1 N1 C17 -150.1(7) 5 .
Cl1 Cu1 N1 C17 32.4(7) 4_545 .
Cu2 Cu1 N1 C17 78.9(6) 4_545 .
N4 Cu1 N1 C16 24.7(11) 5 .
Cl1 Cu1 N1 C16 -152.8(6) 4_545 .
Cu2 Cu1 N1 C16 -106.2(7) 4_545 .
N3 Cu2 N2 C23 -153.1(6) 3_455 .
Cl1 Cu2 N2 C23 35.0(6) . .
Cu1 Cu2 N2 C23 84.7(6) 4 .
N3 Cu2 N2 C22 32.8(10) 3_455 .
Cl1 Cu2 N2 C22 -139.0(7) . .
Cu1 Cu2 N2 C22 -89.4(7) 4 .
La1 O2 C1 O1 -0.8(5) . .
La1 O2 C1 C4 177.9(4) . .
La2 O1 C1 O2 159.7(5) . .
La1 O1 C1 O2 0.8(5) . .
La2 O1 C1 C4 -19.0(10) . .
La1 O1 C1 C4 -178.0(4) . .
La2 O3 C2 O3 103.0(4) . 2
La2 O3 C2 C3 -77.0(4) . .
O3 C2 C3 C4 94.2(3) . .
O3 C2 C3 C4 -85.8(3) 2 .
O3 C2 C3 C4 -85.8(3) . 2
O3 C2 C3 C4 94.2(3) 2 2
C4 C3 C4 C5 -2.3(4) 2 .
C2 C3 C4 C5 177.7(4) . .
C4 C3 C4 C1 177.3(5) 2 .
C2 C3 C4 C1 -2.7(5) . .
O2 C1 C4 C5 -40.2(8) . .
O1 C1 C4 C5 138.6(5) . .
O2 C1 C4 C3 140.3(5) . .
O1 C1 C4 C3 -40.9(7) . .
C3 C4 C5 C6 4.6(7) . .
C1 C4 C5 C6 -175.0(4) . .
C4 C5 C6 C5 -2.3(4) . 2
La2 O5 C7 O4 2.4(5) . .
La2 O5 C7 C10 -175.3(4) . .
La1 O4 C7 O5 -157.3(5) . .
La2 O4 C7 O5 -2.4(5) . .
La1 O4 C7 C10 20.6(10) . .
La2 O4 C7 C10 175.4(4) . .
La1 O6 C8 O6 -104.8(3) . 2_655
La1 O6 C8 C9 75.2(3) . .
O6 C8 C9 C10 -99.1(3) 2_655 2_655
O6 C8 C9 C10 80.9(3) . 2_655
O6 C8 C9 C10 80.9(3) 2_655 .
O6 C8 C9 C10 -99.1(3) . .
C10 C9 C10 C11 2.3(4) 2_655 .
C8 C9 C10 C11 -177.7(4) . .
C10 C9 C10 C7 -172.3(5) 2_655 .
C8 C9 C10 C7 7.7(5) . .
O5 C7 C10 C11 39.8(8) . .
O4 C7 C10 C11 -138.0(5) . .
O5 C7 C10 C9 -145.6(5) . .
O4 C7 C10 C9 36.7(7) . .
C9 C10 C11 C12 -4.6(7) . .
C7 C10 C11 C12 170.1(4) . .
C10 C11 C12 C11 2.3(4) . 2_655
La2 O8 C13 O7 -60.5(8) . .
La2 O8 C13 C14 117.6(5) . .
La1 O7 C13 O8 28.0(9) . .
La1 O7 C13 C14 -150.1(4) . .
O8 C13 C14 C18 18.7(9) . .
O7 C13 C14 C18 -162.9(6) . .
O8 C13 C14 C15 -155.9(6) . .
O7 C13 C14 C15 22.4(9) . .
C18 C14 C15 C16 -0.9(11) . .
C13 C14 C15 C16 173.9(7) . .
C17 N1 C16 C15 -0.3(13) . .
Cu1 N1 C16 C15 -175.4(7) . .
C14 C15 C16 N1 1.3(13) . .
C16 N1 C17 C18 -1.1(12) . .
Cu1 N1 C17 C18 174.0(6) . .
C15 C14 C18 C17 -0.4(10) . .
C13 C14 C18 C17 -175.1(6) . .
N1 C17 C18 C14 1.4(12) . .
La2 O10 C19 O9 11.6(10) . .
La2 O10 C19 C20 -171.4(4) . .
La1 O9 C19 O10 27.2(10) . .
La1 O9 C19 C20 -149.8(4) . .
O10 C19 C20 C24 -177.1(6) . .
O9 C19 C20 C24 0.1(9) . .
O10 C19 C20 C21 -0.8(9) . .
O9 C19 C20 C21 176.5(6) . .
C24 C20 C21 C22 2.6(11) . .
C19 C20 C21 C22 -173.8(7) . .
C23 N2 C22 C21 -1.9(13) . .
Cu2 N2 C22 C21 172.3(7) . .
C20 C21 C22 N2 -0.8(14) . .
C22 N2 C23 C24 2.7(12) . .
Cu2 N2 C23 C24 -171.8(6) . .
N2 C23 C24 C20 -0.9(11) . .
C21 C20 C24 C23 -1.8(10) . .
C19 C20 C24 C23 174.7(6) . .
La2 O12 C25 O11 -87.7(8) 8_556 .
La2 O12 C25 C26 93.1(7) 8_556 .
La1 O11 C25 O12 -2.9(10) . .
La1 O11 C25 C26 176.3(4) . .
O12 C25 C26 C27 -4.0(9) . .
O11 C25 C26 C27 176.7(6) . .
O12 C25 C26 C30 177.5(6) . .
O11 C25 C26 C30 -1.8(9) . .
C30 C26 C27 C28 1.8(11) . .
C25 C26 C27 C28 -176.7(7) . .
C29 N3 C28 C27 -3.6(14) . .
Cu2 N3 C28 C27 166.8(6) 3_545 .
C26 C27 C28 N3 0.5(13) . .
C28 N3 C29 C30 4.4(15) . .
Cu2 N3 C29 C30 -166.5(8) 3_545 .
C27 C26 C30 C29 -1.0(12) . .
C25 C26 C30 C29 177.5(8) . .
N3 C29 C30 C26 -2.2(15) . .
La2 O13 C31 O14 -7.6(11) . .
La2 O13 C31 C32 173.4(4) . .
La1 O14 C31 O13 -69.2(12) 8_455 .
La1 O14 C31 C32 109.8(9) 8_455 .
O13 C31 C32 C33 7.2(8) . .
O14 C31 C32 C33 -172.0(6) . .
O13 C31 C32 C36 -174.8(6) . .
O14 C31 C32 C36 6.1(8) . .
C36 C32 C33 C34 -3.9(10) . .
C31 C32 C33 C34 174.3(6) . .
C35 N4 C34 C33 1.5(11) . .
Cu1 N4 C34 C33 -168.1(6) 5 .
C32 C33 C34 N4 2.3(12) . .
C34 N4 C35 C36 -3.6(11) . .
Cu1 N4 C35 C36 165.8(6) 5 .
N4 C35 C36 C32 2.0(12) . .
C33 C32 C36 C35 1.9(10) . .
C31 C32 C36 C35 -176.3(6) . .
